data_2224634
loop_
_publ_author_name
'Shahwar, Durre'
'Tahir, M. Nawaz'
'Ahmad, Naeem'
'Ullah, Sami'
'Khan, Muhammad Akmal'

_publ_section_title
;
 Phenyl <i>N</i>-cyclohexylcarbamate
;
_journal_coeditor_code HB5247
_journal_issue 1
_journal_name_full 'Acta Crystallographica Section E'
_journal_page_first o22
_journal_paper_doi 10.1107/S1600536809050806
_journal_volume 66
_journal_year 2010
_chemical_formula_iupac 'C13 H17 N O2'
_chemical_formula_moiety 'C13 H17 N O2'
_chemical_formula_sum 'C13 H17 N O2'
_chemical_formula_weight 219.28
_chemical_name_systematic
;
Phenyl <i>N</i>-cyclohexylcarbamate
;
_space_group_IT_number 14
_symmetry_cell_setting monoclinic
_symmetry_space_group_name_Hall '-P 2ybc'
_symmetry_space_group_name_H-M 'P 1 21/c 1'
_atom_sites_solution_hydrogens geom
_atom_sites_solution_primary direct
_atom_sites_solution_secondary difmap
_audit_creation_method SHELXL-97
_cell_angle_alpha 90
_cell_angle_beta 92.380(5)
_cell_angle_gamma 90
_cell_formula_units_Z 4
_cell_length_a 11.4724(11)
_cell_length_b 9.3554(8)
_cell_length_c 11.5212(10)
_cell_measurement_reflns_used 2265
_cell_measurement_temperature 296(2)
_cell_measurement_theta_max 25.41
_cell_measurement_theta_min 2.81
_cell_volume 1235.49(19)
_computing_cell_refinement 'SAINT (Bruker, 2007)'
_computing_data_collection 'APEX2 (Bruker, 2007)'
_computing_data_reduction 'SAINT (Bruker, 2007)'
_computing_molecular_graphics 'ORTEP-3 (Farrugia, 1997) and PLATON (Spek, 2009)'
_computing_publication_material
;
WinGX (Farrugia, 1999) and PLATON (Spek, 2009)
;
_computing_structure_refinement 'SHELXL97 (Sheldrick, 2008)'
_computing_structure_solution 'SHELXS97 (Sheldrick, 2008)'
_diffrn_ambient_temperature 296(2)
_diffrn_detector_area_resol_mean 7.90
_diffrn_measured_fraction_theta_full 0.999
_diffrn_measured_fraction_theta_max 0.999
_diffrn_measurement_device_type 'Bruker Kappa APEXII CCD'
_diffrn_measurement_method \w
_diffrn_radiation_monochromator graphite
_diffrn_radiation_source 'fine-focus sealed tube'
_diffrn_radiation_type MoK\a
_diffrn_radiation_wavelength 0.71073
_diffrn_reflns_av_R_equivalents 0.0433
_diffrn_reflns_av_sigmaI/netI 0.0458
_diffrn_reflns_limit_h_max 13
_diffrn_reflns_limit_h_min -13
_diffrn_reflns_limit_k_max 11
_diffrn_reflns_limit_k_min -11
_diffrn_reflns_limit_l_max 13
_diffrn_reflns_limit_l_min -13
_diffrn_reflns_number 10855
_diffrn_reflns_theta_full 25.41
_diffrn_reflns_theta_max 25.41
_diffrn_reflns_theta_min 2.81
_diffrn_standards_number 0
_exptl_absorpt_coefficient_mu 0.079
_exptl_absorpt_correction_T_max 0.993
_exptl_absorpt_correction_T_min 0.987
_exptl_absorpt_correction_type multi-scan
_exptl_absorpt_process_details '(SADABS; Bruker, 2005)'
_exptl_crystal_colour Colourless
_exptl_crystal_density_diffrn 1.179
_exptl_crystal_density_method 'not measured'
_exptl_crystal_description needle
_exptl_crystal_F_000 472
_exptl_crystal_size_max 0.28
_exptl_crystal_size_mid 0.11
_exptl_crystal_size_min 0.09
_refine_diff_density_max 0.124
_refine_diff_density_min -0.163
_refine_ls_goodness_of_fit_ref 0.992
_refine_ls_hydrogen_treatment mixed
_refine_ls_matrix_type full
_refine_ls_number_parameters 145
_refine_ls_number_reflns 2265
_refine_ls_number_restraints 0
_refine_ls_restrained_S_all 0.992
_refine_ls_R_factor_all 0.1114
_refine_ls_R_factor_gt 0.0458
_refine_ls_shift/su_max 0.000
_refine_ls_shift/su_mean 0.000
_refine_ls_structure_factor_coef Fsqd
_refine_ls_weighting_details 'calc w=1/[\s^2^(Fo^2^)+(0.0463P)^2^+0.1974P] where P=(Fo^2^+2Fc^2^)/3'
_refine_ls_weighting_scheme calc
_refine_ls_wR_factor_gt 0.0998
_refine_ls_wR_factor_ref 0.1271
_reflns_number_gt 1207
_reflns_number_total 2265
_reflns_threshold_expression I>2\s(I)
_cod_data_source_file hb5247.cif
_cod_data_source_block I
_cod_original_sg_symbol_H-M 'P 21/c'
_cod_database_code 2224634
_cod_database_fobs_code 2224634

loop_
_symmetry_equiv_pos_site_id
_symmetry_equiv_pos_as_xyz
1 x,y,z
2 -x,1/2+y,1/2-z
3 -x,-y,-z
4 x,1/2-y,1/2+z

loop_
_atom_site_aniso_label
_atom_site_aniso_U_11
_atom_site_aniso_U_22
_atom_site_aniso_U_33
_atom_site_aniso_U_12
_atom_site_aniso_U_13
_atom_site_aniso_U_23
O1 0.0806(13) 0.0403(9) 0.1156(13) -0.0035(8) 0.0577(11) -0.0012(8)
O2 0.0816(13) 0.0329(8) 0.0991(12) 0.0038(8) 0.0325(9) 0.0029(8)
N1 0.0672(14) 0.0331(9) 0.0796(14) -0.0014(10) 0.0321(11) 0.0008(9)
C1 0.0607(18) 0.0409(12) 0.0687(16) 0.0029(11) 0.0232(14) 0.0050(11)
C2 0.0613(18) 0.0572(14) 0.0786(18) -0.0003(12) 0.0025(14) 0.0031(13)
C3 0.094(2) 0.0744(17) 0.0594(16) 0.0046(16) 0.0156(16) 0.0005(12)
C4 0.077(2) 0.102(2) 0.086(2) 0.0202(17) 0.0361(18) 0.0012(16)
C5 0.056(2) 0.127(2) 0.099(2) 0.0117(16) 0.0010(17) -0.0054(19)
C6 0.078(2) 0.0915(19) 0.0615(17) 0.0040(15) 0.0065(16) -0.0072(13)
C7 0.0600(16) 0.0359(12) 0.0593(13) -0.0039(11) 0.0165(11) 0.0001(10)
C8 0.0569(16) 0.0398(11) 0.0553(14) -0.0073(10) 0.0152(11) -0.0018(9)
C9 0.0624(18) 0.0666(15) 0.0628(15) -0.0008(12) 0.0012(13) 0.0054(11)
C10 0.093(2) 0.0819(17) 0.0537(15) -0.0121(16) 0.0139(15) 0.0079(12)
C11 0.072(2) 0.097(2) 0.0701(18) -0.0193(15) 0.0284(15) -0.0077(14)
C12 0.0556(19) 0.124(2) 0.0791(19) -0.0113(16) 0.0093(14) 0.0037(16)
C13 0.0644(19) 0.0845(17) 0.0572(15) 0.0016(13) 0.0025(13) 0.0076(12)

loop_
_atom_site_type_symbol
_atom_site_label
_atom_site_fract_x
_atom_site_fract_y
_atom_site_fract_z
_atom_site_U_iso_or_equiv
_atom_site_thermal_displace_type
_atom_site_calc_flag
_atom_site_refinement_flags
_atom_site_occupancy
O O1 -0.09944(15) 0.52058(14) 0.31355(14) 0.0774(7) Uani . . 1.000
O O2 -0.03969(14) 0.74215(15) 0.26826(13) 0.0704(6) Uani . . 1.000
N N1 0.06141(17) 0.54662(18) 0.21748(16) 0.0592(7) Uani . . 1.000
C C1 -0.1882(2) 0.5766(2) 0.3782(2) 0.0562(9) Uani . . 1.000
C C2 -0.16451(18) 0.62858(16) 0.48728(15) 0.0657(10) Uani . . 1.000
C C3 -0.25438(18) 0.67436(16) 0.55214(15) 0.0756(10) Uani . . 1.000
C C4 -0.3657(3) 0.6653(3) 0.5093(3) 0.0874(12) Uani . . 1.000
C C5 -0.3892(3) 0.6127(3) 0.4005(3) 0.0941(12) Uani . . 1.000
C C6 -0.2992(3) 0.5681(3) 0.3342(2) 0.0769(11) Uani . . 1.000
C C7 -0.0243(2) 0.6158(2) 0.26526(17) 0.0513(8) Uani . . 1.000
C C8 0.15329(19) 0.6175(2) 0.15547(17) 0.0503(8) Uani . . 1.000
C C9 0.1297(2) 0.6138(2) 0.02537(18) 0.0640(9) Uani . . 1.000
C C10 0.2269(2) 0.6843(3) -0.03874(19) 0.0759(10) Uani . . 1.000
C C11 0.3421(2) 0.6149(3) -0.0078(2) 0.0790(11) Uani . . 1.000
C C12 0.3672(2) 0.6198(3) 0.1221(2) 0.0861(11) Uani . . 1.000
C C13 0.2694(2) 0.5510(3) 0.18732(19) 0.0687(10) Uani . . 1.000
H H1N 0.0588(19) 0.456(2) 0.2198(17) 0.0710 Uiso . . 1.000
H H2 -0.08804 0.63285 0.51718 0.0788 Uiso . . 1.000
H H3 -0.23893 0.71187 0.62593 0.0905 Uiso . . 1.000
H H4 -0.42659 0.69512 0.55435 0.1045 Uiso . . 1.000
H H5 -0.46588 0.60696 0.37127 0.1126 Uiso . . 1.000
H H6 -0.31450 0.53240 0.25975 0.0923 Uiso . . 1.000
H H8 0.15598 0.71776 0.17996 0.0604 Uiso . . 1.000
H H9A 0.05675 0.66261 0.00635 0.0768 Uiso . . 1.000
H H9B 0.12155 0.51529 0.00004 0.0768 Uiso . . 1.000
H H10A 0.21067 0.67673 -0.12180 0.0910 Uiso . . 1.000
H H10B 0.23069 0.78500 -0.01876 0.0910 Uiso . . 1.000
H H11A 0.40367 0.66398 -0.04704 0.0947 Uiso . . 1.000
H H11B 0.34065 0.51622 -0.03374 0.0947 Uiso . . 1.000
H H12A 0.37630 0.71850 0.14666 0.1033 Uiso . . 1.000
H H12B 0.43979 0.57023 0.14083 0.1033 Uiso . . 1.000
H H13A 0.26646 0.44966 0.16960 0.0825 Uiso . . 1.000
H H13B 0.28555 0.56132 0.27021 0.0825 Uiso . . 1.000

loop_
_atom_type_symbol
_atom_type_description
_atom_type_scat_dispersion_real
_atom_type_scat_dispersion_imag
_atom_type_scat_source
C C 0.0033 0.0016 'International Tables Vol C Tables 4.2.6.8 and 6.1.1.4'
H H 0.0000 0.0000 'International Tables Vol C Tables 4.2.6.8 and 6.1.1.4'
N N 0.0061 0.0033 'International Tables Vol C Tables 4.2.6.8 and 6.1.1.4'
O O 0.0106 0.0060 'International Tables Vol C Tables 4.2.6.8 and 6.1.1.4'

loop_
_geom_angle_atom_site_label_1
_geom_angle_atom_site_label_2
_geom_angle_atom_site_label_3
_geom_angle_site_symmetry_1
_geom_angle_site_symmetry_2
_geom_angle_site_symmetry_3
_geom_angle
_geom_angle_publ_flag
C1 O1 C7 . . . 117.32(15) no
C7 N1 C8 . . . 123.31(17) no
C7 N1 H1N . . . 116.7(15) no
C8 N1 H1N . . . 119.8(14) no
O1 C1 C2 . . . 120.4(2) no
O1 C1 C6 . . . 118.5(2) no
C2 C1 C6 . . . 121.0(2) no
C1 C2 C3 . . . 119.29(19) no
C2 C3 C4 . . . 120.2(2) no
C3 C4 C5 . . . 120.4(3) no
C4 C5 C6 . . . 119.8(3) no
C1 C6 C5 . . . 119.4(2) no
O1 C7 O2 . . . 122.3(2) no
O1 C7 N1 . . . 110.04(16) no
O2 C7 N1 . . . 127.7(2) no
N1 C8 C9 . . . 111.85(17) no
C9 C8 C13 . . . 110.68(17) no
N1 C8 C13 . . . 110.12(17) no
C8 C9 C10 . . . 111.62(18) no
C9 C10 C11 . . . 110.8(2) no
C10 C11 C12 . . . 110.56(19) no
C11 C12 C13 . . . 111.24(19) no
C8 C13 C12 . . . 111.7(2) no
C1 C2 H2 . . . 120.00 no
C3 C2 H2 . . . 120.00 no
C2 C3 H3 . . . 120.00 no
C4 C3 H3 . . . 120.00 no
C3 C4 H4 . . . 120.00 no
C5 C4 H4 . . . 120.00 no
C4 C5 H5 . . . 120.00 no
C6 C5 H5 . . . 120.00 no
C1 C6 H6 . . . 120.00 no
C5 C6 H6 . . . 120.00 no
N1 C8 H8 . . . 108.00 no
C9 C8 H8 . . . 108.00 no
C13 C8 H8 . . . 108.00 no
C8 C9 H9A . . . 109.00 no
C8 C9 H9B . . . 109.00 no
C10 C9 H9A . . . 109.00 no
C10 C9 H9B . . . 109.00 no
H9A C9 H9B . . . 108.00 no
C9 C10 H10A . . . 110.00 no
C9 C10 H10B . . . 110.00 no
C11 C10 H10A . . . 109.00 no
C11 C10 H10B . . . 109.00 no
H10A C10 H10B . . . 108.00 no
C10 C11 H11A . . . 110.00 no
C10 C11 H11B . . . 110.00 no
C12 C11 H11A . . . 110.00 no
C12 C11 H11B . . . 109.00 no
H11A C11 H11B . . . 108.00 no
C11 C12 H12A . . . 109.00 no
C11 C12 H12B . . . 109.00 no
C13 C12 H12A . . . 109.00 no
C13 C12 H12B . . . 109.00 no
H12A C12 H12B . . . 108.00 no
C8 C13 H13A . . . 109.00 no
C8 C13 H13B . . . 109.00 no
C12 C13 H13A . . . 109.00 no
C12 C13 H13B . . . 109.00 no
H13A C13 H13B . . . 108.00 no

loop_
_geom_bond_atom_site_label_1
_geom_bond_atom_site_label_2
_geom_bond_site_symmetry_1
_geom_bond_site_symmetry_2
_geom_bond_distance
_geom_bond_publ_flag
O1 C1 . . 1.389(3) no
O1 C7 . . 1.373(3) no
O2 C7 . . 1.196(2) no
N1 C7 . . 1.317(3) no
N1 C8 . . 1.457(3) no
N1 H1N . . 0.849(19) no
C1 C2 . . 1.364(3) no
C1 C6 . . 1.353(4) no
C2 C3 . . 1.367(3) no
C3 C4 . . 1.353(4) no
C4 C5 . . 1.363(5) no
C5 C6 . . 1.375(5) no
C8 C13 . . 1.502(3) no
C8 C9 . . 1.512(3) no
C9 C10 . . 1.514(3) no
C10 C11 . . 1.502(3) no
C11 C12 . . 1.513(3) no
C12 C13 . . 1.519(3) no
C2 H2 . . 0.9300 no
C3 H3 . . 0.9300 no
C4 H4 . . 0.9300 no
C5 H5 . . 0.9300 no
C6 H6 . . 0.9300 no
C8 H8 . . 0.9800 no
C9 H9A . . 0.9700 no
C9 H9B . . 0.9700 no
C10 H10A . . 0.9700 no
C10 H10B . . 0.9700 no
C11 H11A . . 0.9700 no
C11 H11B . . 0.9700 no
C12 H12A . . 0.9700 no
C12 H12B . . 0.9700 no
C13 H13A . . 0.9700 no
C13 H13B . . 0.9700 no

loop_
_geom_hbond_atom_site_label_D
_geom_hbond_atom_site_label_H
_geom_hbond_atom_site_label_A
_geom_hbond_site_symmetry_A
_geom_hbond_distance_DH
_geom_hbond_distance_HA
_geom_hbond_distance_DA
_geom_hbond_angle_DHA
_geom_hbond_publ_flag
N1 H1N O2 2_545 0.849(19) 2.018(19) 2.865(2) 175(2) yes

loop_
_geom_torsion_atom_site_label_1
_geom_torsion_atom_site_label_2
_geom_torsion_atom_site_label_3
_geom_torsion_atom_site_label_4
_geom_torsion_site_symmetry_1
_geom_torsion_site_symmetry_2
_geom_torsion_site_symmetry_3
_geom_torsion_site_symmetry_4
_geom_torsion
_geom_torsion_publ_flag
C7 O1 C1 C2 . . . . -75.3(2) no
C7 O1 C1 C6 . . . . 109.8(2) no
C1 O1 C7 O2 . . . . -7.1(3) no
C1 O1 C7 N1 . . . . 173.43(18) no
C8 N1 C7 O1 . . . . 177.79(18) no
C8 N1 C7 O2 . . . . -1.7(4) no
C7 N1 C8 C9 . . . . -98.5(2) no
C7 N1 C8 C13 . . . . 138.0(2) no
O1 C1 C2 C3 . . . . -175.67(16) no
C6 C1 C2 C3 . . . . -0.9(3) no
O1 C1 C6 C5 . . . . 175.0(2) no
C2 C1 C6 C5 . . . . 0.1(4) no
C1 C2 C3 C4 . . . . 1.4(3) no
C2 C3 C4 C5 . . . . -1.1(4) no
C3 C4 C5 C6 . . . . 0.3(4) no
C4 C5 C6 C1 . . . . 0.2(4) no
N1 C8 C9 C10 . . . . -178.57(18) no
C13 C8 C9 C10 . . . . -55.4(2) no
N1 C8 C13 C12 . . . . 178.63(18) no
C9 C8 C13 C12 . . . . 54.5(2) no
C8 C9 C10 C11 . . . . 56.9(2) no
C9 C10 C11 C12 . . . . -56.8(3) no
C10 C11 C12 C13 . . . . 56.1(3) no
C11 C12 C13 C8 . . . . -55.3(3) no

loop_
_cod_related_entry_id
_cod_related_entry_database
_cod_related_entry_code
1 ChemSpider 245521
